data_7010635
loop_
_publ_author_name
'Hernandez-Molina, Rita'
'Elsegood, Mark R. J.'
'Clegg, William'
'Sykes, A. G.'

_publ_section_title
;
 Formation of Group 14 and 15 heteroatom derivatives of trinuclear
 [M3Se4(H2O)9]4+ (M&#x2005;=&#x2005;Mo, W) and the decreased reactivity
 of [W3S4(H2O)9]4+
;
_journal_issue 14
_journal_name_full 'Journal of the Chemical Society, Dalton Transactions'
_journal_page_first 2173
_journal_paper_doi 10.1039/b101399h
_journal_year 2001
_chemical_formula_sum 'C56 H108 As Mo6 O50 S8 Se8'
_chemical_formula_weight 3120.14
_chemical_name_systematic
;
?
;
_space_group_IT_number 14
_symmetry_cell_setting monoclinic
_symmetry_space_group_name_Hall '-P 2ybc'
_symmetry_space_group_name_H-M 'P 1 21/c 1'
_atom_sites_solution_hydrogens 'geom for CH, free with restraints for OH'
_atom_sites_solution_primary direct
_atom_sites_solution_secondary difmap
_audit_creation_method SHELXL-97
_cell_angle_alpha 90.00
_cell_angle_beta 92.645(4)
_cell_angle_gamma 90.00
_cell_formula_units_Z 2
_cell_length_a 12.3516(11)
_cell_length_b 34.072(3)
_cell_length_c 11.9253(11)
_cell_measurement_reflns_used 19942
_cell_measurement_temperature 160(2)
_cell_measurement_theta_max 28.53
_cell_measurement_theta_min 2.39
_cell_volume 5013.3(8)
_computing_cell_refinement 'Bruker SAINT'
_computing_data_collection 'Bruker SMART'
_computing_data_reduction 'Bruker SAINT'
_computing_molecular_graphics 'Bruker SHELXTL'
_computing_publication_material 'SHELXTL and local programs'
_computing_structure_refinement 'Bruker SHELXTL'
_computing_structure_solution 'Bruker SHELXTL'
_diffrn_ambient_temperature 160(2)
_diffrn_measured_fraction_theta_full 1.000
_diffrn_measured_fraction_theta_max 0.936
_diffrn_measurement_device_type 'Bruker SMART CCD diffractometer'
_diffrn_measurement_method '\w rotation with narrow frames'
_diffrn_radiation_monochromator graphite
_diffrn_radiation_source 'fine-focus sealed tube'
_diffrn_radiation_type MoK\a
_diffrn_radiation_wavelength 0.71073
_diffrn_reflns_av_R_equivalents 0.0585
_diffrn_reflns_av_sigmaI/netI 0.0710
_diffrn_reflns_limit_h_max 16
_diffrn_reflns_limit_h_min -16
_diffrn_reflns_limit_k_max 44
_diffrn_reflns_limit_k_min -44
_diffrn_reflns_limit_l_max 15
_diffrn_reflns_limit_l_min -14
_diffrn_reflns_number 43190
_diffrn_reflns_theta_full 26.00
_diffrn_reflns_theta_max 28.50
_diffrn_reflns_theta_min 1.65
_diffrn_standards_decay_% 0
_diffrn_standards_number 0
_exptl_absorpt_coefficient_mu 4.216
_exptl_absorpt_correction_T_max 0.920
_exptl_absorpt_correction_T_min 0.297
_exptl_absorpt_correction_type empirical
_exptl_crystal_colour brown
_exptl_crystal_density_diffrn 2.067
_exptl_crystal_density_method 'not measured'
_exptl_crystal_description plate
_exptl_crystal_F_000 3058
_exptl_crystal_size_max 0.38
_exptl_crystal_size_mid 0.26
_exptl_crystal_size_min 0.02
_refine_diff_density_max 1.202
_refine_diff_density_min -0.873
_refine_diff_density_rms 0.144
_refine_ls_extinction_coef 0.00035(3)
_refine_ls_extinction_expression Fc^*^=kFc[1+0.001xFc^2^\l^3^/sin(2\q)]^-1/4^
_refine_ls_extinction_method SHELXL
_refine_ls_goodness_of_fit_ref 0.927
_refine_ls_hydrogen_treatment mixed
_refine_ls_matrix_type full
_refine_ls_number_parameters 666
_refine_ls_number_reflns 11896
_refine_ls_number_restraints 403
_refine_ls_restrained_S_all 0.914
_refine_ls_R_factor_all 0.0631
_refine_ls_R_factor_gt 0.0360
_refine_ls_shift/su_max 0.018
_refine_ls_shift/su_mean 0.000
_refine_ls_structure_factor_coef Fsqd
_refine_ls_weighting_details 'calc w=1/[\s^2^(Fo^2^)+(0.0344P)^2^+0.0000P] where P=(Fo^2^+2Fc^2^)/3'
_refine_ls_weighting_scheme calc
_refine_ls_wR_factor_gt 0.0712
_refine_ls_wR_factor_ref 0.0764
_reflns_number_gt 8351
_reflns_number_total 11896
_reflns_threshold_expression >2sigma(I)
_cod_data_source_file b101399h.txt
_cod_data_source_block ags34
_cod_original_cell_volume 5013.4(8)
_cod_original_sg_symbol_H-M P2(1)/c
_cod_database_code 7010635

loop_
_symmetry_equiv_pos_as_xyz
'x, y, z'
'-x, y+1/2, -z+1/2'
'-x, -y, -z'
'x, -y-1/2, z-1/2'

loop_
_atom_site_label
_atom_site_type_symbol
_atom_site_fract_x
_atom_site_fract_y
_atom_site_fract_z
_atom_site_U_iso_or_equiv
_atom_site_adp_type
_atom_site_occupancy
_atom_site_symmetry_multiplicity
_atom_site_calc_flag
_atom_site_refinement_flags
_atom_site_disorder_assembly
_atom_site_disorder_group
Mo1 Mo 0.27745(3) 0.486553(11) 0.61793(3) 0.01173(8) Uani 1 1 d . . .
Mo2 Mo 0.17738(3) 0.546002(10) 0.72764(3) 0.01188(8) Uani 1 1 d . . .
Mo3 Mo 0.12594(3) 0.469031(11) 0.77719(3) 0.01191(8) Uani 1 1 d . . .
As1 As 0.0000 0.5000 0.5000 0.01734(14) Uani 1 2 d S . .
Se1 Se 0.30473(3) 0.498974(13) 0.82064(3) 0.01455(10) Uani 1 1 d . . .
Se2 Se 0.17736(3) 0.540061(12) 0.52214(3) 0.01300(9) Uani 1 1 d . . .
Se3 Se 0.11881(3) 0.443947(12) 0.58350(3) 0.01318(9) Uani 1 1 d . . .
Se4 Se -0.00751(3) 0.518730(12) 0.71339(3) 0.01401(10) Uani 1 1 d . . .
O1 O 0.3209(2) 0.47083(9) 0.4477(2) 0.0177(7) Uani 1 1 d D . .
H1A H 0.307(4) 0.4853(9) 0.400(3) 0.027 Uiso 1 1 d D . .
H1B H 0.303(4) 0.4505(6) 0.426(3) 0.027 Uiso 1 1 d D . .
O2 O 0.4336(2) 0.51418(9) 0.6012(2) 0.0172(6) Uani 1 1 d D . .
H2A H 0.458(4) 0.5270(10) 0.649(2) 0.026 Uiso 1 1 d D . .
H2B H 0.428(4) 0.5266(11) 0.549(2) 0.026 Uiso 1 1 d D . .
O3 O 0.3792(2) 0.43603(9) 0.6452(3) 0.0218(7) Uani 1 1 d D . .
H3A H 0.361(3) 0.4152(7) 0.659(4) 0.033 Uiso 1 1 d D . .
H3B H 0.4376(17) 0.4361(12) 0.631(4) 0.033 Uiso 1 1 d D . .
O4 O 0.3141(2) 0.58577(9) 0.7364(3) 0.0195(7) Uani 1 1 d D . .
H4A H 0.312(3) 0.6051(8) 0.705(4) 0.029 Uiso 1 1 d D . .
H4B H 0.3723(17) 0.5802(12) 0.748(4) 0.029 Uiso 1 1 d D . .
O5 O 0.1621(2) 0.56913(10) 0.8946(2) 0.0196(7) Uani 1 1 d D . .
H5A H 0.172(3) 0.5547(11) 0.943(3) 0.029 Uiso 1 1 d D . .
H5B H 0.109(2) 0.5794(12) 0.905(4) 0.029 Uiso 1 1 d D . .
O6 O 0.0981(2) 0.60344(9) 0.6974(2) 0.0180(7) Uani 1 1 d D . .
H6A H 0.0363(13) 0.6035(13) 0.699(3) 0.027 Uiso 1 1 d D . .
H6B H 0.112(3) 0.6140(13) 0.644(2) 0.027 Uiso 1 1 d D . .
O7 O 0.0954(2) 0.47618(9) 0.9529(2) 0.0179(7) Uani 1 1 d D . .
H7A H 0.126(3) 0.4896(11) 0.993(3) 0.027 Uiso 1 1 d D . .
H7B H 0.069(3) 0.4601(10) 0.986(3) 0.027 Uiso 1 1 d D . .
O8 O 0.1952(2) 0.41431(9) 0.8430(2) 0.0194(7) Uani 1 1 d D . .
H8A H 0.217(4) 0.4108(13) 0.9037(16) 0.029 Uiso 1 1 d D . .
H8B H 0.217(4) 0.3978(10) 0.808(3) 0.029 Uiso 1 1 d D . .
O9 O -0.0171(2) 0.43349(9) 0.8042(3) 0.0179(7) Uani 1 1 d D . .
H9A H -0.024(3) 0.4138(8) 0.775(4) 0.027 Uiso 1 1 d D . .
H9B H -0.072(2) 0.4412(11) 0.820(4) 0.027 Uiso 1 1 d D . .
S1 S 0.30345(8) 0.52306(3) 0.15185(8) 0.0156(2) Uani 1 1 d . . .
O10 O 0.2917(2) 0.52274(9) 0.2736(2) 0.0215(7) Uani 1 1 d . . .
O11 O 0.1956(2) 0.52953(9) 0.0941(2) 0.0186(7) Uani 1 1 d . . .
O12 O 0.3571(2) 0.48889(9) 0.1095(2) 0.0228(7) Uani 1 1 d . . .
C1 C 0.3820(3) 0.56457(13) 0.1233(3) 0.0175(9) Uani 1 1 d . . .
C2 C 0.3594(4) 0.60004(13) 0.1744(4) 0.0225(10) Uani 1 1 d . . .
H2 H 0.3017 0.6018 0.2242 0.027 Uiso 1 1 calc R . .
C3 C 0.4206(4) 0.63261(14) 0.1527(4) 0.0290(11) Uani 1 1 d . . .
H3 H 0.4066 0.6567 0.1897 0.035 Uiso 1 1 calc R . .
C4 C 0.5033(4) 0.63070(14) 0.0768(4) 0.0254(11) Uani 1 1 d . . .
C5 C 0.5250(4) 0.59512(15) 0.0259(4) 0.0274(11) Uani 1 1 d . . .
H5 H 0.5813 0.5934 -0.0254 0.033 Uiso 1 1 calc R . .
C6 C 0.4645(3) 0.56185(14) 0.0498(4) 0.0218(10) Uani 1 1 d . . .
H6 H 0.4802 0.5374 0.0156 0.026 Uiso 1 1 calc R . .
C7 C 0.5689(4) 0.66698(15) 0.0507(4) 0.0407(14) Uani 1 1 d . . .
H7C H 0.6463 0.6607 0.0571 0.061 Uiso 1 1 calc R . .
H7D H 0.5530 0.6879 0.1040 0.061 Uiso 1 1 calc R . .
H7E H 0.5497 0.6758 -0.0258 0.061 Uiso 1 1 calc R . .
S2 S 0.11742(8) 0.38446(3) 0.10866(9) 0.0186(2) Uani 1 1 d . . .
O13 O 0.1113(2) 0.38185(9) 0.2306(2) 0.0219(7) Uani 1 1 d . . .
O14 O 0.2245(2) 0.39516(9) 0.0732(2) 0.0252(7) Uani 1 1 d . . .
O15 O 0.0344(2) 0.41135(9) 0.0602(2) 0.0223(7) Uani 1 1 d . . .
C8 C 0.0846(3) 0.33786(13) 0.0524(4) 0.0191(10) Uani 1 1 d . . .
C9 C 0.0326(4) 0.33477(15) -0.0520(4) 0.0280(11) Uani 1 1 d . . .
H9 H 0.0110 0.3577 -0.0925 0.034 Uiso 1 1 calc R . .
C10 C 0.0124(4) 0.29814(15) -0.0971(4) 0.0303(12) Uani 1 1 d . . .
H10 H -0.0225 0.2962 -0.1695 0.036 Uiso 1 1 calc R . .
C11 C 0.0415(4) 0.26424(15) -0.0399(4) 0.0288(11) Uani 1 1 d . . .
C12 C 0.0917(4) 0.26815(15) 0.0654(4) 0.0374(13) Uani 1 1 d . . .
H12 H 0.1110 0.2453 0.1074 0.045 Uiso 1 1 calc R . .
C13 C 0.1143(4) 0.30460(15) 0.1106(4) 0.0329(12) Uani 1 1 d . . .
H13 H 0.1505 0.3067 0.1823 0.039 Uiso 1 1 calc R . .
C14 C 0.0189(4) 0.22414(15) -0.0890(5) 0.0405(14) Uani 1 1 d . . .
H14A H -0.0515 0.2148 -0.0654 0.061 Uiso 1 1 calc R . .
H14B H 0.0758 0.2059 -0.0625 0.061 Uiso 1 1 calc R . .
H14C H 0.0178 0.2257 -0.1711 0.061 Uiso 1 1 calc R . .
S3 S 0.26597(9) 0.84561(3) 1.00936(10) 0.0226(3) Uani 1 1 d . . .
O16 O 0.3241(3) 0.86441(11) 0.9226(3) 0.0509(11) Uani 1 1 d . . .
O17 O 0.3178(3) 0.84941(10) 1.1201(3) 0.0404(10) Uani 1 1 d . . .
O18 O 0.1532(3) 0.85900(9) 1.0101(3) 0.0269(8) Uani 1 1 d . . .
C15 C 0.2610(3) 0.79510(13) 0.9782(4) 0.0202(10) Uani 1 1 d . . .
C16 C 0.2172(4) 0.78307(15) 0.8751(4) 0.0332(12) Uani 1 1 d . . .
H16 H 0.1932 0.8018 0.8205 0.040 Uiso 1 1 calc R . .
C17 C 0.2089(4) 0.74330(16) 0.8523(4) 0.0374(13) Uani 1 1 d . . .
H17 H 0.1789 0.7352 0.7813 0.045 Uiso 1 1 calc R . .
C18 C 0.2423(4) 0.71527(14) 0.9283(4) 0.0291(12) Uani 1 1 d . . .
C19 C 0.2867(4) 0.72815(15) 1.0292(4) 0.0363(13) Uani 1 1 d . . .
H19 H 0.3116 0.7093 1.0831 0.044 Uiso 1 1 calc R . .
C20 C 0.2965(4) 0.76731(14) 1.0553(4) 0.0298(12) Uani 1 1 d . . .
H20 H 0.3276 0.7752 1.1261 0.036 Uiso 1 1 calc R . .
C21 C 0.2311(5) 0.67196(15) 0.9025(5) 0.0491(16) Uani 1 1 d . . .
H21A H 0.3028 0.6597 0.9066 0.074 Uiso 1 1 calc R . .
H21B H 0.1979 0.6686 0.8269 0.074 Uiso 1 1 calc R . .
H21C H 0.1852 0.6596 0.9574 0.074 Uiso 1 1 calc R . .
S4 S 0.26013(10) 0.33735(4) 0.63417(10) 0.0268(3) Uani 1 1 d . . .
O19 O 0.2931(3) 0.34351(10) 0.5217(3) 0.0472(11) Uani 1 1 d . . .
O20 O 0.1448(3) 0.33171(10) 0.6448(3) 0.0444(10) Uani 1 1 d . . .
O21 O 0.3018(2) 0.36875(9) 0.7098(2) 0.0257(7) Uani 1 1 d . . .
C22 C 0.3228(3) 0.29370(12) 0.6813(4) 0.0190(10) Uani 1 1 d . . .
C23 C 0.4170(4) 0.28106(14) 0.6353(4) 0.0281(11) Uani 1 1 d . . .
H23 H 0.4506 0.2964 0.5803 0.034 Uiso 1 1 calc R . .
C24 C 0.4620(4) 0.24574(15) 0.6703(4) 0.0325(12) Uani 1 1 d . . .
H24 H 0.5269 0.2369 0.6387 0.039 Uiso 1 1 calc R . .
C25 C 0.4141(4) 0.22288(14) 0.7506(4) 0.0275(11) Uani 1 1 d . . .
C26 C 0.3232(4) 0.23716(14) 0.7998(4) 0.0260(11) Uani 1 1 d . . .
H26 H 0.2919 0.2226 0.8580 0.031 Uiso 1 1 calc R . .
C27 C 0.2774(4) 0.27207(13) 0.7657(4) 0.0241(10) Uani 1 1 d . . .
H27 H 0.2145 0.2815 0.7999 0.029 Uiso 1 1 calc R . .
C28 C 0.4582(5) 0.18266(15) 0.7808(5) 0.0451(15) Uani 1 1 d . . .
H28A H 0.4598 0.1793 0.8625 0.068 Uiso 1 1 calc R . .
H28B H 0.5318 0.1801 0.7544 0.068 Uiso 1 1 calc R . .
H28C H 0.4116 0.1625 0.7452 0.068 Uiso 1 1 calc R . .
O1W O 0.9565(3) 0.13097(11) 0.1959(3) 0.0298(8) Uani 1 1 d D . .
H1WA H 0.930(3) 0.1278(16) 0.139(2) 0.045 Uiso 1 1 d D . .
H1WB H 1.014(2) 0.1385(16) 0.189(4) 0.045 Uiso 1 1 d D . .
O2W O 0.2994(3) 0.09970(9) 0.8630(3) 0.0240(7) Uani 1 1 d D . .
H2WB H 0.252(3) 0.1025(14) 0.822(3) 0.036 Uiso 1 1 d D . .
H2WA H 0.297(4) 0.1152(11) 0.909(3) 0.036 Uiso 1 1 d D . .
O3W O 0.5290(2) 0.93666(10) 0.2530(3) 0.0214(7) Uani 1 1 d D . .
H3WA H 0.556(3) 0.9501(12) 0.295(3) 0.032 Uiso 1 1 d D . .
H3WB H 0.570(3) 0.9259(12) 0.220(3) 0.032 Uiso 1 1 d D . .
O4W O 0.4232(3) 0.93559(9) 0.9267(2) 0.0209(7) Uani 1 1 d D . .
H4WB H 0.413(4) 0.9143(6) 0.936(4) 0.031 Uiso 1 1 d D . .
H4WA H 0.396(4) 0.9427(11) 0.873(2) 0.031 Uiso 1 1 d D . .

loop_
_atom_site_aniso_label
_atom_site_aniso_U_11
_atom_site_aniso_U_22
_atom_site_aniso_U_33
_atom_site_aniso_U_23
_atom_site_aniso_U_13
_atom_site_aniso_U_12
Mo1 0.01071(16) 0.01437(19) 0.01026(17) 0.00013(14) 0.00200(13) 0.00078(14)
Mo2 0.01113(17) 0.0138(2) 0.01079(17) 0.00019(14) 0.00117(13) 0.00033(14)
Mo3 0.01130(17) 0.0142(2) 0.01032(17) 0.00012(14) 0.00153(13) 0.00005(14)
As1 0.0166(3) 0.0181(3) 0.0176(3) 0.0021(3) 0.0046(2) 0.0015(3)
Se1 0.0133(2) 0.0182(2) 0.0122(2) 0.00046(17) 0.00036(16) 0.00023(17)
Se2 0.0120(2) 0.0149(2) 0.0122(2) 0.00133(17) 0.00186(16) 0.00036(16)
Se3 0.0122(2) 0.0154(2) 0.0121(2) -0.00085(17) 0.00203(16) -0.00006(16)
Se4 0.01144(19) 0.0159(2) 0.0148(2) 0.00141(17) 0.00265(16) 0.00040(17)
O1 0.0248(17) 0.0171(17) 0.0116(15) -0.0013(13) 0.0038(13) -0.0002(14)
O2 0.0132(15) 0.0229(18) 0.0154(15) 0.0014(13) 0.0017(13) -0.0035(13)
O3 0.0167(16) 0.0143(17) 0.0351(19) 0.0089(15) 0.0091(15) 0.0039(13)
O4 0.0156(15) 0.0164(18) 0.0263(18) 0.0076(14) -0.0015(14) 0.0001(13)
O5 0.0210(17) 0.025(2) 0.0131(16) 0.0012(13) 0.0011(13) 0.0058(14)
O6 0.0162(15) 0.0200(18) 0.0182(16) 0.0053(13) 0.0042(13) 0.0031(14)
O7 0.0200(17) 0.0189(19) 0.0149(16) -0.0009(13) 0.0038(13) -0.0021(13)
O8 0.0255(17) 0.0190(18) 0.0140(15) 0.0027(13) 0.0038(14) 0.0101(14)
O9 0.0160(15) 0.0127(17) 0.0253(18) 0.0002(13) 0.0044(13) -0.0014(13)
S1 0.0163(5) 0.0193(6) 0.0112(5) 0.0016(4) 0.0006(4) 0.0004(4)
O10 0.0267(17) 0.0274(19) 0.0107(15) 0.0029(13) 0.0022(13) -0.0047(14)
O11 0.0146(15) 0.0258(18) 0.0153(15) 0.0010(13) -0.0010(12) -0.0009(13)
O12 0.0278(17) 0.0176(17) 0.0235(17) -0.0027(13) 0.0057(14) 0.0004(13)
C1 0.016(2) 0.025(3) 0.011(2) 0.0005(18) -0.0005(17) -0.0025(18)
C2 0.023(2) 0.026(3) 0.019(2) 0.003(2) 0.0061(19) 0.005(2)
C3 0.036(3) 0.023(3) 0.027(3) 0.000(2) -0.003(2) 0.001(2)
C4 0.028(3) 0.030(3) 0.017(2) 0.006(2) -0.007(2) -0.009(2)
C5 0.024(2) 0.040(3) 0.019(2) -0.004(2) 0.004(2) -0.011(2)
C6 0.026(2) 0.021(3) 0.019(2) -0.0030(19) 0.0021(19) 0.000(2)
C7 0.050(3) 0.036(3) 0.035(3) 0.005(3) -0.003(3) -0.018(3)
S2 0.0162(5) 0.0237(6) 0.0164(5) 0.0047(5) 0.0045(4) 0.0039(4)
O13 0.0216(16) 0.0312(19) 0.0131(15) 0.0050(13) 0.0039(13) 0.0027(14)
O14 0.0178(16) 0.034(2) 0.0248(17) 0.0080(15) 0.0076(14) 0.0011(14)
O15 0.0225(16) 0.0230(18) 0.0220(17) 0.0083(14) 0.0069(13) 0.0084(13)
C8 0.017(2) 0.021(3) 0.020(2) 0.0037(19) 0.0062(18) 0.0043(18)
C9 0.033(3) 0.028(3) 0.024(3) 0.005(2) 0.002(2) 0.002(2)
C10 0.030(3) 0.038(3) 0.022(3) 0.000(2) -0.004(2) -0.002(2)
C11 0.018(2) 0.034(3) 0.035(3) -0.003(2) 0.007(2) -0.001(2)
C12 0.046(3) 0.025(3) 0.040(3) 0.012(2) -0.008(3) 0.006(2)
C13 0.043(3) 0.029(3) 0.026(3) 0.005(2) -0.008(2) 0.009(2)
C14 0.033(3) 0.036(3) 0.053(4) -0.006(3) 0.004(3) -0.004(2)
S3 0.0227(6) 0.0173(6) 0.0279(6) -0.0052(5) 0.0025(5) -0.0006(5)
O16 0.068(3) 0.029(2) 0.058(3) -0.0049(19) 0.038(2) -0.014(2)
O17 0.042(2) 0.030(2) 0.047(2) -0.0198(17) -0.0228(18) 0.0124(17)
O18 0.0282(18) 0.0276(19) 0.0250(17) -0.0051(15) 0.0012(14) 0.0080(15)
C15 0.017(2) 0.019(3) 0.025(2) -0.003(2) 0.0067(19) -0.0013(18)
C16 0.041(3) 0.033(3) 0.025(3) -0.003(2) -0.006(2) 0.005(2)
C17 0.036(3) 0.039(3) 0.037(3) -0.018(3) -0.001(2) -0.003(3)
C18 0.025(3) 0.022(3) 0.042(3) -0.013(2) 0.012(2) -0.003(2)
C19 0.050(3) 0.024(3) 0.035(3) 0.007(2) 0.002(3) 0.002(2)
C20 0.038(3) 0.024(3) 0.026(3) -0.005(2) 0.000(2) 0.002(2)
C21 0.053(4) 0.029(3) 0.067(4) -0.015(3) 0.016(3) -0.010(3)
S4 0.0360(7) 0.0190(7) 0.0253(6) 0.0009(5) 0.0000(5) 0.0071(5)
O19 0.088(3) 0.030(2) 0.025(2) 0.0083(16) 0.009(2) 0.020(2)
O20 0.0262(19) 0.030(2) 0.075(3) -0.003(2) -0.0124(19) 0.0062(16)
O21 0.0316(18) 0.0180(18) 0.0281(18) 0.0012(14) 0.0073(15) 0.0012(14)
C22 0.024(2) 0.014(2) 0.020(2) -0.0022(18) 0.0001(19) -0.0004(18)
C23 0.033(3) 0.025(3) 0.027(3) 0.002(2) 0.011(2) 0.004(2)
C24 0.027(3) 0.033(3) 0.038(3) 0.000(2) 0.005(2) 0.007(2)
C25 0.030(3) 0.023(3) 0.029(3) 0.000(2) -0.008(2) 0.001(2)
C26 0.027(3) 0.028(3) 0.022(2) 0.003(2) 0.000(2) -0.005(2)
C27 0.020(2) 0.024(3) 0.029(3) -0.001(2) 0.004(2) 0.000(2)
C28 0.046(3) 0.030(3) 0.058(4) 0.010(3) -0.009(3) 0.008(3)
O1W 0.0302(19) 0.032(2) 0.0271(19) 0.0026(16) -0.0059(16) 0.0019(17)
O2W 0.0293(19) 0.022(2) 0.0203(18) 0.0015(14) -0.0021(14) 0.0020(15)
O3W 0.0137(15) 0.032(2) 0.0190(18) -0.0027(14) 0.0022(13) -0.0010(14)
O4W 0.0219(17) 0.0228(19) 0.0183(17) 0.0000(14) 0.0035(13) -0.0023(15)

loop_
_atom_type_symbol
_atom_type_description
_atom_type_scat_dispersion_real
_atom_type_scat_dispersion_imag
_atom_type_scat_source
C C 0.0033 0.0016 'International Tables Vol C Tables 4.2.6.8 and 6.1.1.4'
H H 0.0000 0.0000 'International Tables Vol C Tables 4.2.6.8 and 6.1.1.4'
O O 0.0106 0.0060 'International Tables Vol C Tables 4.2.6.8 and 6.1.1.4'
S S 0.1246 0.1234 'International Tables Vol C Tables 4.2.6.8 and 6.1.1.4'
As As 0.0499 2.0058 'International Tables Vol C Tables 4.2.6.8 and 6.1.1.4'
Se Se -0.0929 2.2259 'International Tables Vol C Tables 4.2.6.8 and 6.1.1.4'
Mo Mo -1.6832 0.6857 'International Tables Vol C Tables 4.2.6.8 and 6.1.1.4'

loop_
_geom_angle_atom_site_label_1
_geom_angle_atom_site_label_2
_geom_angle_atom_site_label_3
_geom_angle
_geom_angle_site_symmetry_1
_geom_angle_site_symmetry_3
_geom_angle_publ_flag
O3 Mo1 O2 81.07(11) . . ?
O3 Mo1 O1 77.13(12) . . ?
O2 Mo1 O1 76.28(11) . . ?
O3 Mo1 Se2 160.81(9) . . ?
O2 Mo1 Se2 93.78(8) . . ?
O1 Mo1 Se2 83.70(8) . . ?
O3 Mo1 Se3 90.47(9) . . ?
O2 Mo1 Se3 161.56(8) . . ?
O1 Mo1 Se3 85.90(8) . . ?
Se2 Mo1 Se3 88.879(18) . . ?
O3 Mo1 Se1 86.37(9) . . ?
O2 Mo1 Se1 86.20(8) . . ?
O1 Mo1 Se1 157.48(8) . . ?
Se2 Mo1 Se1 111.86(2) . . ?
Se3 Mo1 Se1 109.727(18) . . ?
O3 Mo1 Mo2 142.66(9) . . ?
O2 Mo1 Mo2 98.42(8) . . ?
O1 Mo1 Mo2 139.42(8) . . ?
Se2 Mo1 Mo2 56.223(15) . . ?
Se3 Mo1 Mo2 98.214(17) . . ?
Se1 Mo1 Mo2 56.482(14) . . ?
O3 Mo1 Mo3 97.56(8) . . ?
O2 Mo1 Mo3 141.66(8) . . ?
O1 Mo1 Mo3 141.17(8) . . ?
Se2 Mo1 Mo3 97.840(17) . . ?
Se3 Mo1 Mo3 55.465(14) . . ?
Se1 Mo1 Mo3 55.560(14) . . ?
Mo2 Mo1 Mo3 60.093(13) . . ?
O5 Mo2 O4 80.09(12) . . ?
O5 Mo2 O6 76.73(11) . . ?
O4 Mo2 O6 78.01(11) . . ?
O5 Mo2 Se2 162.50(8) . . ?
O4 Mo2 Se2 93.66(9) . . ?
O6 Mo2 Se2 86.01(8) . . ?
O5 Mo2 Se4 94.66(8) . . ?
O4 Mo2 Se4 163.37(8) . . ?
O6 Mo2 Se4 85.44(8) . . ?
Se2 Mo2 Se4 86.717(17) . . ?
O5 Mo2 Se1 84.47(8) . . ?
O4 Mo2 Se1 84.56(8) . . ?
O6 Mo2 Se1 156.21(8) . . ?
Se2 Mo2 Se1 111.381(19) . . ?
Se4 Mo2 Se1 110.80(2) . . ?
O5 Mo2 Mo1 140.53(8) . . ?
O4 Mo2 Mo1 96.77(9) . . ?
O6 Mo2 Mo1 141.58(8) . . ?
Se2 Mo2 Mo1 56.081(14) . . ?
Se4 Mo2 Mo1 97.208(18) . . ?
Se1 Mo2 Mo1 56.132(15) . . ?
O5 Mo2 Mo3 96.80(9) . . ?
O4 Mo2 Mo3 140.28(8) . . ?
O6 Mo2 Mo3 140.28(8) . . ?
Se2 Mo2 Mo3 98.351(17) . . ?
Se4 Mo2 Mo3 55.696(14) . . ?
Se1 Mo2 Mo3 55.792(15) . . ?
Mo1 Mo2 Mo3 60.932(14) . . ?
O7 Mo3 O9 74.93(11) . . ?
O7 Mo3 O8 80.24(11) . . ?
O9 Mo3 O8 77.23(12) . . ?
O7 Mo3 Se4 94.46(9) . . ?
O9 Mo3 Se4 83.79(8) . . ?
O8 Mo3 Se4 161.02(9) . . ?
O7 Mo3 Se3 161.71(8) . . ?
O9 Mo3 Se3 87.22(8) . . ?
O8 Mo3 Se3 92.15(8) . . ?
Se4 Mo3 Se3 87.382(18) . . ?
O7 Mo3 Se1 86.82(8) . . ?
O9 Mo3 Se1 157.47(8) . . ?
O8 Mo3 Se1 86.88(9) . . ?
Se4 Mo3 Se1 111.17(2) . . ?
Se3 Mo3 Se1 109.502(18) . . ?
O7 Mo3 Mo2 98.76(8) . . ?
O9 Mo3 Mo2 138.93(8) . . ?
O8 Mo3 Mo2 142.76(9) . . ?
Se4 Mo3 Mo2 55.865(15) . . ?
Se3 Mo3 Mo2 97.314(17) . . ?
Se1 Mo3 Mo2 55.999(14) . . ?
O7 Mo3 Mo1 142.05(8) . . ?
O9 Mo3 Mo1 142.49(8) . . ?
O8 Mo3 Mo1 99.42(8) . . ?
Se4 Mo3 Mo1 95.914(17) . . ?
Se3 Mo3 Mo1 55.371(14) . . ?
Se1 Mo3 Mo1 55.425(14) . . ?
Mo2 Mo3 Mo1 58.975(12) . . ?
Se3 As1 Se3 180.0 . 3_566 ?
Se3 As1 Se2 96.478(14) . 3_566 ?
Se3 As1 Se2 83.522(14) 3_566 3_566 ?
Se3 As1 Se2 83.522(14) . . ?
Se3 As1 Se2 96.478(14) 3_566 . ?
Se2 As1 Se2 180.000(16) 3_566 . ?
Se3 As1 Se4 98.569(13) . 3_566 ?
Se3 As1 Se4 81.431(13) 3_566 3_566 ?
Se2 As1 Se4 80.822(13) 3_566 3_566 ?
Se2 As1 Se4 99.178(13) . 3_566 ?
Se3 As1 Se4 81.431(13) . . ?
Se3 As1 Se4 98.569(13) 3_566 . ?
Se2 As1 Se4 99.178(13) 3_566 . ?
Se2 As1 Se4 80.822(13) . . ?
Se4 As1 Se4 180.0 3_566 . ?
Mo1 Se1 Mo3 69.015(15) . . ?
Mo1 Se1 Mo2 67.386(16) . . ?
Mo3 Se1 Mo2 68.208(16) . . ?
Mo1 Se2 Mo2 67.697(16) . . ?
Mo1 Se2 As1 93.531(17) . . ?
Mo2 Se2 As1 96.109(16) . . ?
Mo1 Se3 Mo3 69.164(16) . . ?
Mo1 Se3 As1 93.562(17) . . ?
Mo3 Se3 As1 95.752(17) . . ?
Mo3 Se4 Mo2 68.439(16) . . ?
Mo3 Se4 As1 94.544(16) . . ?
Mo2 Se4 As1 94.838(15) . . ?
O12 S1 O10 114.14(18) . . ?
O12 S1 O11 111.92(18) . . ?
O10 S1 O11 109.39(17) . . ?
O12 S1 C1 108.39(19) . . ?
O10 S1 C1 106.19(19) . . ?
O11 S1 C1 106.37(18) . . ?
C6 C1 C2 120.5(4) . . ?
C6 C1 S1 120.0(3) . . ?
C2 C1 S1 119.4(3) . . ?
C3 C2 C1 119.8(4) . . ?
C2 C3 C4 120.6(5) . . ?
C5 C4 C3 119.1(4) . . ?
C5 C4 C7 120.4(4) . . ?
C3 C4 C7 120.5(5) . . ?
C4 C5 C6 120.3(4) . . ?
C1 C6 C5 119.6(4) . . ?
O14 S2 O13 113.20(18) . . ?
O14 S2 O15 110.86(18) . . ?
O13 S2 O15 111.18(17) . . ?
O14 S2 C8 108.15(19) . . ?
O13 S2 C8 107.58(19) . . ?
O15 S2 C8 105.47(19) . . ?
C13 C8 C9 119.8(4) . . ?
C13 C8 S2 120.0(4) . . ?
C9 C8 S2 120.1(3) . . ?
C10 C9 C8 119.4(4) . . ?
C9 C10 C11 121.8(5) . . ?
C10 C11 C12 117.7(5) . . ?
C10 C11 C14 121.8(5) . . ?
C12 C11 C14 120.5(5) . . ?
C13 C12 C11 121.1(5) . . ?
C8 C13 C12 120.2(5) . . ?
O16 S3 O17 113.8(2) . . ?
O16 S3 O18 111.8(2) . . ?
O17 S3 O18 110.3(2) . . ?
O16 S3 C15 107.3(2) . . ?
O17 S3 C15 106.9(2) . . ?
O18 S3 C15 106.3(2) . . ?
C20 C15 C16 119.3(4) . . ?
C20 C15 S3 121.6(4) . . ?
C16 C15 S3 119.1(4) . . ?
C15 C16 C17 119.2(5) . . ?
C18 C17 C16 122.4(5) . . ?
C17 C18 C19 117.0(5) . . ?
C17 C18 C21 121.6(5) . . ?
C19 C18 C21 121.3(5) . . ?
C18 C19 C20 122.5(5) . . ?
C19 C20 C15 119.6(5) . . ?
O19 S4 O20 115.1(2) . . ?
O19 S4 O21 111.0(2) . . ?
O20 S4 O21 111.1(2) . . ?
O19 S4 C22 106.4(2) . . ?
O20 S4 C22 106.3(2) . . ?
O21 S4 C22 106.4(2) . . ?
C23 C22 C27 120.0(4) . . ?
C23 C22 S4 120.3(3) . . ?
C27 C22 S4 119.7(3) . . ?
C22 C23 C24 119.2(4) . . ?
C23 C24 C25 121.2(5) . . ?
C26 C25 C24 118.5(4) . . ?
C26 C25 C28 120.7(5) . . ?
C24 C25 C28 120.8(5) . . ?
C27 C26 C25 120.9(4) . . ?
C26 C27 C22 120.1(4) . . ?

loop_
_geom_bond_atom_site_label_1
_geom_bond_atom_site_label_2
_geom_bond_distance
_geom_bond_site_symmetry_2
_geom_bond_publ_flag
Mo1 O3 2.147(3) . ?
Mo1 O2 2.164(3) . ?
Mo1 O1 2.190(3) . ?
Mo1 Se2 2.4549(5) . ?
Mo1 Se3 2.4579(6) . ?
Mo1 Se1 2.4619(6) . ?
Mo1 Mo2 2.7370(5) . ?
Mo1 Mo3 2.7917(5) . ?
Mo2 O5 2.158(3) . ?
Mo2 O4 2.164(3) . ?
Mo2 O6 2.211(3) . ?
Mo2 Se2 2.4590(6) . ?
Mo2 Se4 2.4641(5) . ?
Mo2 Se1 2.4719(6) . ?
Mo2 Mo3 2.7686(5) . ?
Mo3 O7 2.160(3) . ?
Mo3 O9 2.178(3) . ?
Mo3 O8 2.182(3) . ?
Mo3 Se4 2.4591(6) . ?
Mo3 Se3 2.4607(6) . ?
Mo3 Se1 2.4659(6) . ?
As1 Se3 2.5803(4) . ?
As1 Se3 2.5803(4) 3_566 ?
As1 Se2 2.5843(4) 3_566 ?
As1 Se2 2.5843(4) . ?
As1 Se4 2.6293(5) 3_566 ?
As1 Se4 2.6293(5) . ?
S1 O12 1.442(3) . ?
S1 O10 1.466(3) . ?
S1 O11 1.488(3) . ?
S1 C1 1.757(4) . ?
C1 C6 1.378(6) . ?
C1 C2 1.388(6) . ?
C2 C3 1.374(6) . ?
C3 C4 1.397(6) . ?
C4 C5 1.387(7) . ?
C4 C7 1.518(6) . ?
C5 C6 1.394(6) . ?
S2 O14 1.454(3) . ?
S2 O13 1.462(3) . ?
S2 O15 1.473(3) . ?
S2 C8 1.764(5) . ?
C8 C13 1.370(6) . ?
C8 C9 1.378(6) . ?
C9 C10 1.377(7) . ?
C10 C11 1.380(7) . ?
C11 C12 1.381(7) . ?
C11 C14 1.508(7) . ?
C12 C13 1.377(7) . ?
S3 O16 1.437(4) . ?
S3 O17 1.447(3) . ?
S3 O18 1.466(3) . ?
S3 C15 1.761(5) . ?
C15 C20 1.378(6) . ?
C15 C16 1.382(6) . ?
C16 C17 1.385(7) . ?
C17 C18 1.367(7) . ?
C18 C19 1.371(7) . ?
C18 C21 1.512(7) . ?
C19 C20 1.374(6) . ?
S4 O19 1.435(3) . ?
S4 O20 1.449(4) . ?
S4 O21 1.476(3) . ?
S4 C22 1.757(4) . ?
C22 C23 1.378(6) . ?
C22 C27 1.387(6) . ?
C23 C24 1.382(6) . ?
C24 C25 1.388(7) . ?
C25 C26 1.379(6) . ?
C25 C28 1.512(6) . ?
C26 C27 1.371(6) . ?
